data_4106696
loop_
_publ_author_name
'Aaron D. Finke'
'Dustin E. Gross'
'Amy Han'
'Jeffrey S. Moore'

_publ_contact_author
; 
Jeffrey S. Moore 
University of Illinois 
School of Chemical Sciences, Box 55-5 
600 South Mathews Avenue 
Urbana, Illinois  61801 
USA 
;
_publ_contact_author_email jsmoore@illinois.edu
_publ_contact_author_fax '1  217 244-0181'
_publ_contact_author_phone '1  217 244 5289'
_publ_section_title
;
 Engineering Solid-State Morphologies in Carbazole-Ethynylene Macrocycles
;
_journal_name_full 'Journal of the American Chemical Society'
_journal_page_first 14063
_journal_page_last 14070
_journal_paper_doi 10.1021/ja204795q
_journal_volume 133
_journal_year 2011
_chemical_formula_sum 'C100 H116 N4'
_chemical_formula_weight 1373.97
_chemical_name_systematic
;
 ?
;
_space_group_IT_number 9
_symmetry_cell_setting monoclinic
_symmetry_space_group_name_Hall 'C -2yc'
_symmetry_space_group_name_H-M 'C 1 c 1'
_atom_sites_solution_hydrogens geom
_atom_sites_solution_primary direct
_atom_sites_solution_secondary difmap
_audit_creation_method SHELXL-97
_cell_angle_alpha 90.00
_cell_angle_beta 122.58
_cell_angle_gamma 90.00
_cell_formula_units_Z 4
_cell_length_a 19.277(3)
_cell_length_b 48.012(7)
_cell_length_c 10.382(2)
_cell_measurement_reflns_used 9956
_cell_measurement_temperature 173(2)
_cell_measurement_theta_max 67.57
_cell_measurement_theta_min 3.67
_cell_volume 8097(2)
_computing_cell_refinement 'Bruker SAINT'
_computing_data_collection 'Bruker APEX2'
_computing_data_reduction 'Bruker SAINT'
_computing_molecular_graphics 'Bruker SHELXTL'
_computing_publication_material 'Bruker SHELXTL'
_computing_structure_refinement 'SHELXL-97 (Sheldrick, 2008)'
_computing_structure_solution 'SHELXS-97 (Sheldrick, 2008)'
_diffrn_ambient_temperature 173(2)
_diffrn_measured_fraction_theta_full 0.910
_diffrn_measured_fraction_theta_max 0.910
_diffrn_measurement_device_type 'Bruker APEX-II CCD'
_diffrn_measurement_method '\f and \w scans'
_diffrn_radiation_monochromator graphite
_diffrn_radiation_source 'fine-focus sealed tube'
_diffrn_radiation_type CuK\a
_diffrn_radiation_wavelength 1.54178
_diffrn_reflns_av_R_equivalents 0.0581
_diffrn_reflns_av_sigmaI/netI 0.0454
_diffrn_reflns_limit_h_max 23
_diffrn_reflns_limit_h_min -23
_diffrn_reflns_limit_k_max 57
_diffrn_reflns_limit_k_min -57
_diffrn_reflns_limit_l_max 9
_diffrn_reflns_limit_l_min -12
_diffrn_reflns_number 37453
_diffrn_reflns_theta_full 69.79
_diffrn_reflns_theta_max 69.79
_diffrn_reflns_theta_min 3.68
_exptl_absorpt_coefficient_mu 0.482
_exptl_absorpt_correction_T_max 0.9286
_exptl_absorpt_correction_T_min 0.8324
_exptl_absorpt_correction_type integration
_exptl_crystal_colour yellow
_exptl_crystal_density_diffrn 1.127
_exptl_crystal_description prism
_exptl_crystal_F_000 2976
_exptl_crystal_size_max 0.40
_exptl_crystal_size_mid 0.31
_exptl_crystal_size_min 0.16
_refine_diff_density_max 0.235
_refine_diff_density_min -0.277
_refine_diff_density_rms 0.043
_refine_ls_abs_structure_details 'Flack H D (1983), Acta Cryst. A39, 876-881'
_refine_ls_abs_structure_Flack 0(10)
_refine_ls_extinction_method none
_refine_ls_goodness_of_fit_ref 1.109
_refine_ls_hydrogen_treatment noref
_refine_ls_matrix_type full
_refine_ls_number_parameters 941
_refine_ls_number_reflns 6992
_refine_ls_number_restraints 2
_refine_ls_restrained_S_all 1.109
_refine_ls_R_factor_all 0.0474
_refine_ls_R_factor_gt 0.0436
_refine_ls_shift/su_max 0.001
_refine_ls_shift/su_mean 0.000
_refine_ls_structure_factor_coef Fsqd
_refine_ls_weighting_details 'calc w=1/[\s^2^(Fo^2^)+(0.0763P)^2^+0.0000P] where P=(Fo^2^+2Fc^2^)/3'
_refine_ls_weighting_scheme calc
_refine_ls_wR_factor_gt 0.1126
_refine_ls_wR_factor_ref 0.1152
_reflns_number_gt 6378
_reflns_number_total 6992
_reflns_threshold_expression >2sigma(I)
_cod_data_source_file ja204795q_si_001_4.cif
_cod_data_source_block 3
_cod_original_cell_volume 8096(2)
_cod_database_code 4106696

loop_
_symmetry_equiv_pos_as_xyz
'x, y, z'
'x, -y, z+1/2'
'x+1/2, y+1/2, z'
'x+1/2, -y+1/2, z+1/2'

loop_
_atom_site_label
_atom_site_type_symbol
_atom_site_fract_x
_atom_site_fract_y
_atom_site_fract_z
_atom_site_U_iso_or_equiv
_atom_site_adp_type
_atom_site_occupancy
_atom_site_symmetry_multiplicity
_atom_site_calc_flag
_atom_site_refinement_flags
N1 N 0.98739(16) 0.73117(5) 0.4564(3) 0.0381(5) Uani 1 1 d .
N2 N 0.35538(14) 0.71875(5) 0.4709(3) 0.0332(5) Uani 1 1 d .
N3 N 0.65574(14) 0.53042(5) 1.4069(3) 0.0325(5) Uani 1 1 d .
N4 N 1.25761(14) 0.52751(4) 1.2947(3) 0.0301(5) Uani 1 1 d .
C1 C 0.91641(18) 0.73368(6) 0.4572(3) 0.0352(6) Uani 1 1 d .
C2 C 0.85499(19) 0.75369(6) 0.3902(3) 0.0374(6) Uani 1 1 d .
H2A H 0.8582 0.7687 0.3338 0.045 Uiso 1 1 calc R
C3 C 0.78954(18) 0.75139(6) 0.4074(3) 0.0367(6) Uani 1 1 d .
H3A H 0.7466 0.7648 0.3604 0.044 Uiso 1 1 calc R
C4 C 0.78436(19) 0.72960(6) 0.4930(3) 0.0362(6) Uani 1 1 d .
C5 C 0.84616(18) 0.70974(6) 0.5595(3) 0.0341(6) Uani 1 1 d .
H5A H 0.8428 0.6949 0.6163 0.041 Uiso 1 1 calc R
C6 C 0.91299(17) 0.71150(5) 0.5433(3) 0.0323(5) Uani 1 1 d .
C7 C 0.98596(18) 0.69532(6) 0.5963(3) 0.0337(6) Uani 1 1 d .
C8 C 1.01740(18) 0.67145(6) 0.6845(3) 0.0346(6) Uani 1 1 d .
H8A H 0.9876 0.6624 0.7214 0.042 Uiso 1 1 calc R
C9 C 1.09244(19) 0.66088(6) 0.7187(4) 0.0379(6) Uani 1 1 d .
C10 C 1.1353(2) 0.67432(7) 0.6629(4) 0.0442(7) Uani 1 1 d .
H10A H 1.1868 0.6670 0.6874 0.053 Uiso 1 1 calc R
C11 C 1.1049(2) 0.69786(6) 0.5734(4) 0.0437(7) Uani 1 1 d .
H11A H 1.1344 0.7067 0.5351 0.052 Uiso 1 1 calc R
C12 C 1.03012(19) 0.70833(6) 0.5410(4) 0.0378(6) Uani 1 1 d .
C13 C 0.37327(17) 0.69778(5) 0.5747(3) 0.0309(5) Uani 1 1 d .
C14 C 0.32243(18) 0.68534(6) 0.6147(3) 0.0353(6) Uani 1 1 d .
H14A H 0.2671 0.6913 0.5702 0.042 Uiso 1 1 calc R
C15 C 0.35467(18) 0.66420(6) 0.7204(3) 0.0354(6) Uani 1 1 d .
H15A H 0.3210 0.6554 0.7497 0.043 Uiso 1 1 calc R
C16 C 0.43644(19) 0.65537(5) 0.7861(3) 0.0344(6) Uani 1 1 d .
C17 C 0.48656(17) 0.66807(5) 0.7460(3) 0.0322(5) Uani 1 1 d .
H17A H 0.5419 0.6621 0.7903 0.039 Uiso 1 1 calc R
C18 C 0.45521(17) 0.68956(5) 0.6405(3) 0.0311(5) Uani 1 1 d .
C19 C 0.48874(17) 0.70659(5) 0.5733(3) 0.0309(5) Uani 1 1 d .
C20 C 0.56574(18) 0.70783(6) 0.5910(3) 0.0344(6) Uani 1 1 d .
H20A H 0.6092 0.6960 0.6620 0.041 Uiso 1 1 calc R
C21 C 0.57786(19) 0.72670(6) 0.5029(3) 0.0365(6) Uani 1 1 d .
C22 C 0.5127(2) 0.74372(6) 0.3985(4) 0.0406(6) Uani 1 1 d .
H22A H 0.5213 0.7563 0.3376 0.049 Uiso 1 1 calc R
C23 C 0.4369(2) 0.74298(6) 0.3809(4) 0.0392(6) Uani 1 1 d .
H23A H 0.3937 0.7550 0.3109 0.047 Uiso 1 1 calc R
C24 C 0.42532(18) 0.72413(6) 0.4684(3) 0.0337(6) Uani 1 1 d .
C25 C 0.72183(17) 0.52607(5) 1.3934(3) 0.0316(5) Uani 1 1 d .
C26 C 0.78508(18) 0.50686(6) 1.4665(4) 0.0373(6) Uani 1 1 d .
H26A H 0.7868 0.4939 1.5374 0.045 Uiso 1 1 calc R
C27 C 0.84567(17) 0.50705(6) 1.4337(3) 0.0369(6) Uani 1 1 d .
H27A H 0.8895 0.4940 1.4833 0.044 Uiso 1 1 calc R
C28 C 0.84421(18) 0.52591(6) 1.3293(3) 0.0331(6) Uani 1 1 d .
C29 C 0.78003(17) 0.54461(5) 1.2546(3) 0.0308(5) Uani 1 1 d .
H29A H 0.7781 0.5574 1.1828 0.037 Uiso 1 1 calc R
C30 C 0.71812(17) 0.54465(5) 1.2855(3) 0.0296(5) Uani 1 1 d .
C31 C 0.64481(16) 0.56078(5) 1.2304(3) 0.0297(5) Uani 1 1 d .
C32 C 0.60820(18) 0.58195(5) 1.1245(3) 0.0322(5) Uani 1 1 d .
H32A H 0.6332 0.5889 1.0733 0.039 Uiso 1 1 calc R
C33 C 0.53380(19) 0.59310(6) 1.0938(3) 0.0342(6) Uani 1 1 d .
C34 C 0.49828(19) 0.58324(6) 1.1724(4) 0.0386(6) Uani 1 1 d .
H34A H 0.4479 0.5911 1.1511 0.046 Uiso 1 1 calc R
C35 C 0.53448(18) 0.56253(6) 1.2792(3) 0.0353(6) Uani 1 1 d .
H35A H 0.5101 0.5560 1.3324 0.042 Uiso 1 1 calc R
C36 C 0.60789(17) 0.55121(5) 1.3079(3) 0.0315(5) Uani 1 1 d .
C37 C 1.24221(16) 0.54918(5) 1.1952(3) 0.0291(5) Uani 1 1 d .
C38 C 1.29128(17) 0.56023(5) 1.1485(3) 0.0321(5) Uani 1 1 d .
H38A H 1.3442 0.5528 1.1838 0.039 Uiso 1 1 calc R
C39 C 1.26093(17) 0.58242(5) 1.0491(3) 0.0325(5) Uani 1 1 d .
H39A H 1.2938 0.5903 1.0156 0.039 Uiso 1 1 calc R
C40 C 1.18258(18) 0.59371(5) 0.9956(3) 0.0335(6) Uani 1 1 d .
C41 C 1.13374(17) 0.58204(5) 1.0425(3) 0.0317(5) Uani 1 1 d .
H41A H 1.0805 0.5894 1.0063 0.038 Uiso 1 1 calc R
C42 C 1.16294(16) 0.55978(5) 1.1418(3) 0.0292(5) Uani 1 1 d .
C43 C 1.12915(16) 0.54339(5) 1.2123(3) 0.0292(5) Uani 1 1 d .
C44 C 1.05564(17) 0.54409(5) 1.2060(3) 0.0319(5) Uani 1 1 d .
H44A H 1.0144 0.5573 1.1426 0.038 Uiso 1 1 calc R
C45 C 1.04249(18) 0.52549(6) 1.2927(3) 0.0330(6) Uani 1 1 d .
C46 C 1.10400(18) 0.50611(6) 1.3845(3) 0.0332(6) Uani 1 1 d .
H46A H 1.0948 0.4934 1.4439 0.040 Uiso 1 1 calc R
C47 C 1.17748(17) 0.50485(6) 1.3916(3) 0.0326(5) Uani 1 1 d .
H47A H 1.2183 0.4914 1.4537 0.039 Uiso 1 1 calc R
C48 C 1.18983(16) 0.52384(5) 1.3050(3) 0.0291(5) Uani 1 1 d .
C49 C 0.71491(19) 0.72841(6) 0.5069(3) 0.0367(6) Uani 1 1 d .
C50 C 0.6538(2) 0.72786(6) 0.5114(4) 0.0388(6) Uani 1 1 d .
C51 C 0.46765(19) 0.63325(6) 0.8938(3) 0.0362(6) Uani 1 1 d .
C52 C 0.49628(19) 0.61475(6) 0.9851(3) 0.0367(6) Uani 1 1 d .
C53 C 0.91071(18) 0.52593(6) 1.3069(3) 0.0339(6) Uani 1 1 d .
C54 C 0.97015(18) 0.52589(6) 1.2958(3) 0.0345(6) Uani 1 1 d .
C55 C 1.15262(18) 0.61682(6) 0.8937(3) 0.0361(6) Uani 1 1 d .
C56 C 1.12581(19) 0.63670(6) 0.8123(4) 0.0384(6) Uani 1 1 d .
C57 C 1.0147(2) 0.75038(6) 0.3843(4) 0.0420(7) Uani 1 1 d .
H57A H 0.9662 0.7606 0.3023 0.050 Uiso 1 1 calc R
H57B H 1.0383 0.7395 0.3358 0.050 Uiso 1 1 calc R
C58 C 1.07755(19) 0.77115(6) 0.4923(4) 0.0414(7) Uani 1 1 d .
H58A H 1.0939 0.7829 0.4346 0.050 Uiso 1 1 calc R
H58B H 1.1271 0.7609 0.5709 0.050 Uiso 1 1 calc R
C59 C 1.0491(2) 0.78995(6) 0.5721(4) 0.0427(7) Uani 1 1 d .
H59A H 0.9966 0.7990 0.4949 0.051 Uiso 1 1 calc R
H59B H 1.0389 0.7786 0.6400 0.051 Uiso 1 1 calc R
C60 C 1.1124(2) 0.81202(7) 0.6651(4) 0.0450(7) Uani 1 1 d .
H60A H 1.1178 0.8244 0.5945 0.054 Uiso 1 1 calc R
H60B H 1.1663 0.8028 0.7324 0.054 Uiso 1 1 calc R
C61 C 1.0936(2) 0.82978(7) 0.7628(4) 0.0477(7) Uani 1 1 d .
H61A H 1.0435 0.8409 0.6959 0.057 Uiso 1 1 calc R
H61B H 1.0824 0.8176 0.8264 0.057 Uiso 1 1 calc R
C62 C 1.1642(2) 0.84904(8) 0.8651(5) 0.0556(8) Uani 1 1 d .
H62A H 1.2153 0.8379 0.9223 0.067 Uiso 1 1 calc R
H62B H 1.1712 0.8624 0.8002 0.067 Uiso 1 1 calc R
C63 C 1.1535(3) 0.86512(9) 0.9772(5) 0.0642(10) Uani 1 1 d .
H63A H 1.1041 0.8771 0.9204 0.077 Uiso 1 1 calc R
H63B H 1.1441 0.8519 1.0394 0.077 Uiso 1 1 calc R
C64 C 1.2265(4) 0.88296(12) 1.0813(6) 0.0822(13) Uani 1 1 d .
H64A H 1.2762 0.8710 1.1327 0.099 Uiso 1 1 calc R
H64B H 1.2338 0.8967 1.0187 0.099 Uiso 1 1 calc R
C65 C 1.2208(4) 0.89802(16) 1.1994(8) 0.105(2) Uani 1 1 d .
H65A H 1.2101 0.8844 1.2582 0.126 Uiso 1 1 calc R
H65B H 1.1732 0.9109 1.1482 0.126 Uiso 1 1 calc R
C66 C 1.2984(7) 0.9149(2) 1.3121(12) 0.165(5) Uani 1 1 d .
H66A H 1.3473 0.9027 1.3555 0.199 Uiso 1 1 calc R
H66B H 1.3056 0.9302 1.2562 0.199 Uiso 1 1 calc R
C67 C 1.2934(6) 0.9264(2) 1.4334(11) 0.153(4) Uani 1 1 d .
H67A H 1.2518 0.9412 1.3932 0.230 Uiso 1 1 calc R
H67B H 1.3470 0.9342 1.5113 0.230 Uiso 1 1 calc R
H67C H 1.2779 0.9118 1.4791 0.230 Uiso 1 1 calc R
C68 C 0.27446(18) 0.73031(6) 0.3684(3) 0.0375(6) Uani 1 1 d .
H68A H 0.2335 0.7151 0.3313 0.045 Uiso 1 1 calc R
H68B H 0.2725 0.7383 0.2787 0.045 Uiso 1 1 calc R
C69 C 0.25015(19) 0.75257(6) 0.4397(4) 0.0400(6) Uani 1 1 d .
H69A H 0.2518 0.7446 0.5291 0.048 Uiso 1 1 calc R
H69B H 0.1927 0.7583 0.3646 0.048 Uiso 1 1 calc R
C70 C 0.3049(2) 0.77811(6) 0.4907(4) 0.0437(7) Uani 1 1 d .
H70A H 0.3016 0.7866 0.4007 0.052 Uiso 1 1 calc R
H70B H 0.3626 0.7723 0.5630 0.052 Uiso 1 1 calc R
C71 C 0.2816(2) 0.79986(7) 0.5672(4) 0.0468(7) Uani 1 1 d .
H71A H 0.2272 0.8078 0.4900 0.056 Uiso 1 1 calc R
H71B H 0.2760 0.7907 0.6466 0.056 Uiso 1 1 calc R
C72 C 0.3434(2) 0.82332(7) 0.6403(5) 0.0503(8) Uani 1 1 d .
H72A H 0.3986 0.8153 0.7104 0.060 Uiso 1 1 calc R
H72B H 0.3451 0.8336 0.5593 0.060 Uiso 1 1 calc R
C73 C 0.3244(2) 0.84363(7) 0.7285(5) 0.0505(8) Uani 1 1 d .
H73A H 0.3178 0.8332 0.8034 0.061 Uiso 1 1 calc R
H73B H 0.2714 0.8530 0.6567 0.061 Uiso 1 1 calc R
C74 C 0.3903(2) 0.86557(7) 0.8125(5) 0.0523(8) Uani 1 1 d .
H74A H 0.4444 0.8562 0.8741 0.063 Uiso 1 1 calc R
H74B H 0.3920 0.8775 0.7366 0.063 Uiso 1 1 calc R
C75 C 0.3776(3) 0.88359(7) 0.9158(4) 0.0540(8) Uani 1 1 d .
H75A H 0.3758 0.8716 0.9918 0.065 Uiso 1 1 calc R
H75B H 0.3236 0.8931 0.8544 0.065 Uiso 1 1 calc R
C76 C 0.4442(3) 0.90535(7) 0.9995(5) 0.0568(9) Uani 1 1 d .
H76A H 0.4985 0.8960 1.0523 0.068 Uiso 1 1 calc R
H76B H 0.4421 0.9184 0.9238 0.068 Uiso 1 1 calc R
C77 C 0.4366(3) 0.92167(8) 1.1151(5) 0.0682(11) Uani 1 1 d .
H77A H 0.4426 0.9088 1.1951 0.082 Uiso 1 1 calc R
H77B H 0.3809 0.9300 1.0639 0.082 Uiso 1 1 calc R
C78 C 0.5002(4) 0.94465(9) 1.1900(5) 0.0836(15) Uani 1 1 d .
H78A H 0.4940 0.9540 1.2671 0.125 Uiso 1 1 calc R
H78B H 0.4922 0.9581 1.1123 0.125 Uiso 1 1 calc R
H78C H 0.5555 0.9366 1.2391 0.125 Uiso 1 1 calc R
C79 C 0.63990(18) 0.51651(6) 1.5123(3) 0.0337(5) Uani 1 1 d .
H79A H 0.6272 0.5307 1.5658 0.040 Uiso 1 1 calc R
H79B H 0.6905 0.5066 1.5901 0.040 Uiso 1 1 calc R
C80 C 0.56981(18) 0.49587(6) 1.4366(4) 0.0371(6) Uani 1 1 d .
H80A H 0.5185 0.5059 1.3634 0.045 Uiso 1 1 calc R
H80B H 0.5624 0.4875 1.5156 0.045 Uiso 1 1 calc R
C81 C 0.5829(2) 0.47268(6) 1.3523(4) 0.0401(6) Uani 1 1 d .
H81A H 0.5946 0.4810 1.2787 0.048 Uiso 1 1 calc R
H81B H 0.6315 0.4616 1.4267 0.048 Uiso 1 1 calc R
C82 C 0.50921(19) 0.45365(6) 1.2673(3) 0.0390(6) Uani 1 1 d .
H82A H 0.4990 0.4449 1.3419 0.047 Uiso 1 1 calc R
H82B H 0.4602 0.4650 1.1965 0.047 Uiso 1 1 calc R
C83 C 0.5189(2) 0.43115(7) 1.1776(4) 0.0476(7) Uani 1 1 d .
H83A H 0.5658 0.4191 1.2494 0.057 Uiso 1 1 calc R
H83B H 0.5328 0.4399 1.1079 0.057 Uiso 1 1 calc R
C84 C 0.4434(2) 0.41304(6) 1.0842(4) 0.0424(7) Uani 1 1 d .
H84A H 0.4309 0.4036 1.1542 0.051 Uiso 1 1 calc R
H84B H 0.3960 0.4251 1.0151 0.051 Uiso 1 1 calc R
C85 C 0.4527(2) 0.39134(7) 0.9900(4) 0.0491(8) Uani 1 1 d .
H85A H 0.4666 0.4007 0.9217 0.059 Uiso 1 1 calc R
H85B H 0.4994 0.3790 1.0592 0.059 Uiso 1 1 calc R
C86 C 0.3773(2) 0.37383(6) 0.8947(4) 0.0459(7) Uani 1 1 d .
H86A H 0.3297 0.3863 0.8315 0.055 Uiso 1 1 calc R
H86B H 0.3661 0.3632 0.9634 0.055 Uiso 1 1 calc R
C87 C 0.3845(3) 0.35357(7) 0.7906(4) 0.0588(10) Uani 1 1 d .
H87A H 0.3957 0.3641 0.7217 0.071 Uiso 1 1 calc R
H87B H 0.4318 0.3410 0.8535 0.071 Uiso 1 1 calc R
C88 C 0.3082(4) 0.33637(8) 0.6958(5) 0.0737(13) Uani 1 1 d .
H88A H 0.2606 0.3490 0.6364 0.088 Uiso 1 1 calc R
H88B H 0.2983 0.3253 0.7649 0.088 Uiso 1 1 calc R
C89 C 0.3131(6) 0.31681(12) 0.5867(6) 0.119(3) Uani 1 1 d .
H89A H 0.2613 0.3065 0.5271 0.179 Uiso 1 1 calc R
H89B H 0.3586 0.3037 0.6449 0.179 Uiso 1 1 calc R
H89C H 0.3226 0.3276 0.5174 0.179 Uiso 1 1 calc R
C90 C 1.33515(17) 0.51296(6) 1.3846(3) 0.0327(5) Uani 1 1 d .
H90A H 1.3423 0.5073 1.4828 0.039 Uiso 1 1 calc R
H90B H 1.3803 0.5260 1.4082 0.039 Uiso 1 1 calc R
C91 C 1.34354(18) 0.48737(6) 1.3090(3) 0.0351(6) Uani 1 1 d .
H91A H 1.3981 0.4789 1.3795 0.042 Uiso 1 1 calc R
H91B H 1.3418 0.4932 1.2158 0.042 Uiso 1 1 calc R
C92 C 1.27796(19) 0.46553(6) 1.2653(3) 0.0369(6) Uani 1 1 d .
H92A H 1.2231 0.4742 1.1993 0.044 Uiso 1 1 calc R
H92B H 1.2818 0.4587 1.3590 0.044 Uiso 1 1 calc R
C93 C 1.2856(2) 0.44084(6) 1.1811(4) 0.0411(6) Uani 1 1 d .
H93A H 1.2953 0.4479 1.1026 0.049 Uiso 1 1 calc R
H93B H 1.3341 0.4296 1.2547 0.049 Uiso 1 1 calc R
C94 C 1.2109(2) 0.42246(6) 1.1054(4) 0.0446(7) Uani 1 1 d .
H94A H 1.1614 0.4341 1.0419 0.054 Uiso 1 1 calc R
H94B H 1.2054 0.4134 1.1851 0.054 Uiso 1 1 calc R
C95 C 1.2147(2) 0.40023(7) 1.0057(4) 0.0483(7) Uani 1 1 d .
H95A H 1.2289 0.4091 0.9368 0.058 Uiso 1 1 calc R
H95B H 1.2591 0.3869 1.0717 0.058 Uiso 1 1 calc R
C96 C 1.1349(3) 0.38437(7) 0.9103(4) 0.0543(8) Uani 1 1 d .
H96A H 1.1219 0.3747 0.9791 0.065 Uiso 1 1 calc R
H96B H 1.0899 0.3977 0.8476 0.065 Uiso 1 1 calc R
C97 C 1.1384(3) 0.36335(8) 0.8070(5) 0.0598(9) Uani 1 1 d .
H97A H 1.1575 0.3728 0.7468 0.072 Uiso 1 1 calc R
H97B H 1.1797 0.3490 0.8709 0.072 Uiso 1 1 calc R
C98 C 1.0589(3) 0.34932(11) 0.6998(6) 0.0770(13) Uani 1 1 d .
H98A H 1.0165 0.3637 0.6412 0.092 Uiso 1 1 calc R
H98B H 1.0418 0.3387 0.7599 0.092 Uiso 1 1 calc R
C99 C 1.0615(4) 0.32950(13) 0.5870(6) 0.0908(17) Uani 1 1 d .
H99A H 1.0779 0.3402 0.5259 0.109 Uiso 1 1 calc R
H99B H 1.1043 0.3152 0.6454 0.109 Uiso 1 1 calc R
C100 C 0.9839(5) 0.31566(15) 0.4838(8) 0.117(3) Uani 1 1 d .
H10B H 0.9891 0.3041 0.4117 0.175 Uiso 1 1 calc R
H10C H 0.9408 0.3296 0.4273 0.175 Uiso 1 1 calc R
H10D H 0.9692 0.3039 0.5427 0.175 Uiso 1 1 calc R

loop_
_atom_site_aniso_label
_atom_site_aniso_U_11
_atom_site_aniso_U_22
_atom_site_aniso_U_33
_atom_site_aniso_U_23
_atom_site_aniso_U_13
_atom_site_aniso_U_12
N1 0.0349(13) 0.0371(12) 0.0419(14) 0.0123(10) 0.0204(13) 0.0041(10)
N2 0.0284(12) 0.0329(11) 0.0311(12) 0.0031(9) 0.0112(11) 0.0056(9)
N3 0.0295(12) 0.0356(11) 0.0326(12) 0.0063(9) 0.0168(11) 0.0034(9)
N4 0.0280(12) 0.0302(11) 0.0303(12) 0.0013(9) 0.0146(11) 0.0029(8)
C1 0.0315(14) 0.0356(14) 0.0351(15) 0.0005(11) 0.0156(13) -0.0006(11)
C2 0.0356(15) 0.0359(14) 0.0368(16) 0.0055(12) 0.0169(14) 0.0014(11)
C3 0.0314(14) 0.0351(13) 0.0354(15) -0.0021(11) 0.0127(13) 0.0011(11)
C4 0.0346(15) 0.0371(14) 0.0350(15) -0.0076(11) 0.0175(14) -0.0041(11)
C5 0.0336(15) 0.0344(13) 0.0298(14) -0.0035(11) 0.0141(13) -0.0058(11)
C6 0.0312(14) 0.0318(13) 0.0284(14) -0.0016(10) 0.0124(13) -0.0041(10)
C7 0.0341(14) 0.0319(13) 0.0326(14) 0.0000(11) 0.0164(13) -0.0035(10)
C8 0.0344(15) 0.0347(14) 0.0317(14) 0.0040(11) 0.0158(13) -0.0004(11)
C9 0.0393(16) 0.0337(13) 0.0356(15) 0.0031(12) 0.0168(14) -0.0003(12)
C10 0.0378(17) 0.0431(16) 0.0520(19) 0.0099(14) 0.0244(16) 0.0067(12)
C11 0.0401(17) 0.0436(16) 0.0548(19) 0.0143(14) 0.0305(17) 0.0057(13)
C12 0.0372(16) 0.0358(14) 0.0389(16) 0.0042(12) 0.0195(15) 0.0004(11)
C13 0.0313(14) 0.0296(12) 0.0269(13) -0.0017(10) 0.0125(12) 0.0021(10)
C14 0.0324(14) 0.0326(13) 0.0387(16) -0.0007(11) 0.0177(13) 0.0032(11)
C15 0.0358(15) 0.0320(13) 0.0375(16) -0.0010(11) 0.0190(14) 0.0010(11)
C16 0.0402(16) 0.0284(12) 0.0291(14) -0.0010(10) 0.0150(13) 0.0048(11)
C17 0.0312(14) 0.0304(13) 0.0281(13) -0.0012(10) 0.0114(12) 0.0053(10)
C18 0.0316(14) 0.0279(12) 0.0274(13) -0.0037(10) 0.0118(12) 0.0040(10)
C19 0.0300(14) 0.0294(13) 0.0290(14) -0.0036(10) 0.0130(13) 0.0031(10)
C20 0.0326(15) 0.0361(14) 0.0319(15) -0.0047(11) 0.0156(13) 0.0036(11)
C21 0.0379(16) 0.0377(14) 0.0346(15) -0.0050(11) 0.0199(14) 0.0012(11)
C22 0.0424(17) 0.0423(15) 0.0381(17) 0.0001(12) 0.0222(15) -0.0005(12)
C23 0.0374(16) 0.0401(15) 0.0356(16) 0.0063(12) 0.0167(14) 0.0063(12)
C24 0.0350(15) 0.0330(13) 0.0304(14) -0.0011(11) 0.0159(13) 0.0022(11)
C25 0.0304(14) 0.0340(13) 0.0285(14) 0.0004(10) 0.0145(13) 0.0001(10)
C26 0.0343(15) 0.0414(14) 0.0381(16) 0.0094(12) 0.0207(14) 0.0051(11)
C27 0.0289(14) 0.0429(15) 0.0371(16) 0.0057(12) 0.0167(14) 0.0061(11)
C28 0.0311(14) 0.0365(14) 0.0301(14) -0.0026(11) 0.0154(13) -0.0013(10)
C29 0.0287(13) 0.0355(13) 0.0276(13) -0.0010(10) 0.0148(12) -0.0029(10)
C30 0.0287(13) 0.0315(12) 0.0282(13) -0.0008(10) 0.0152(12) -0.0003(10)
C31 0.0306(13) 0.0278(12) 0.0294(14) 0.0000(10) 0.0154(12) -0.0007(10)
C32 0.0354(14) 0.0315(13) 0.0303(14) 0.0013(10) 0.0180(13) 0.0007(10)
C33 0.0384(15) 0.0315(13) 0.0290(14) 0.0011(10) 0.0157(14) 0.0040(11)
C34 0.0362(15) 0.0393(15) 0.0415(16) 0.0039(12) 0.0218(15) 0.0077(11)
C35 0.0350(15) 0.0395(14) 0.0371(15) 0.0046(12) 0.0232(14) 0.0054(11)
C36 0.0334(14) 0.0312(13) 0.0295(14) -0.0009(10) 0.0168(13) 0.0018(10)
C37 0.0294(13) 0.0283(12) 0.0291(14) -0.0036(10) 0.0154(12) -0.0017(10)
C38 0.0292(13) 0.0326(13) 0.0317(14) -0.0018(11) 0.0145(13) -0.0006(10)
C39 0.0313(14) 0.0332(13) 0.0314(14) 0.0001(11) 0.0158(13) -0.0010(10)
C40 0.0352(15) 0.0283(12) 0.0304(14) -0.0006(10) 0.0134(13) 0.0008(10)
C41 0.0293(13) 0.0311(13) 0.0318(14) -0.0005(10) 0.0145(13) 0.0028(10)
C42 0.0303(13) 0.0275(12) 0.0262(13) -0.0025(10) 0.0128(12) 0.0016(9)
C43 0.0280(13) 0.0309(13) 0.0279(13) -0.0019(10) 0.0144(12) -0.0016(9)
C44 0.0280(14) 0.0336(13) 0.0296(14) -0.0010(10) 0.0126(12) 0.0023(10)
C45 0.0304(14) 0.0367(14) 0.0290(14) -0.0058(11) 0.0141(13) -0.0033(10)
C46 0.0327(14) 0.0347(13) 0.0301(14) 0.0007(11) 0.0155(13) -0.0011(11)
C47 0.0303(14) 0.0336(13) 0.0333(14) 0.0005(11) 0.0167(13) 0.0020(10)
C48 0.0271(13) 0.0309(12) 0.0271(14) -0.0029(10) 0.0132(12) -0.0002(10)
C49 0.0334(16) 0.0397(14) 0.0307(15) -0.0064(11) 0.0132(14) -0.0020(11)
C50 0.0391(17) 0.0403(15) 0.0353(16) -0.0036(12) 0.0188(15) 0.0001(12)
C51 0.0388(15) 0.0313(13) 0.0344(15) -0.0001(11) 0.0171(14) 0.0037(11)
C52 0.0387(15) 0.0357(14) 0.0333(15) -0.0005(12) 0.0179(14) 0.0028(11)
C53 0.0285(14) 0.0401(14) 0.0291(14) -0.0017(11) 0.0129(12) -0.0014(11)
C54 0.0304(15) 0.0394(14) 0.0304(15) -0.0018(11) 0.0141(13) -0.0007(11)
C55 0.0375(15) 0.0323(14) 0.0369(15) 0.0023(12) 0.0191(14) -0.0008(11)
C56 0.0378(15) 0.0360(15) 0.0379(16) 0.0017(12) 0.0181(14) 0.0012(12)
C57 0.0433(17) 0.0412(15) 0.0434(18) 0.0128(13) 0.0246(16) 0.0037(12)
C58 0.0374(16) 0.0407(15) 0.0478(18) 0.0110(13) 0.0240(16) 0.0038(12)
C59 0.0422(17) 0.0415(15) 0.0458(18) 0.0111(13) 0.0247(16) 0.0012(12)
C60 0.0453(18) 0.0435(16) 0.0437(18) 0.0082(14) 0.0224(16) 0.0041(13)
C61 0.0506(19) 0.0434(16) 0.0462(19) 0.0092(14) 0.0241(17) 0.0071(14)
C62 0.054(2) 0.0498(19) 0.055(2) 0.0066(16) 0.0249(19) 0.0097(15)
C63 0.064(2) 0.065(2) 0.061(2) -0.0007(19) 0.031(2) 0.0048(19)
C64 0.077(3) 0.088(3) 0.075(3) -0.020(3) 0.037(3) -0.006(3)
C65 0.103(5) 0.125(5) 0.094(4) -0.043(4) 0.058(4) -0.022(4)
C66 0.164(9) 0.204(10) 0.176(9) -0.113(8) 0.123(8) -0.082(8)
C67 0.132(7) 0.187(8) 0.150(8) -0.085(7) 0.082(7) -0.024(6)
C68 0.0309(15) 0.0364(14) 0.0338(15) 0.0039(12) 0.0099(13) 0.0067(11)
C69 0.0322(15) 0.0379(15) 0.0433(17) 0.0061(12) 0.0159(14) 0.0076(11)
C70 0.0400(16) 0.0384(15) 0.0524(19) 0.0015(13) 0.0248(16) 0.0021(12)
C71 0.0440(18) 0.0388(15) 0.057(2) 0.0005(14) 0.0264(17) 0.0023(13)
C72 0.051(2) 0.0399(16) 0.060(2) -0.0020(15) 0.0303(19) -0.0034(14)
C73 0.052(2) 0.0396(16) 0.061(2) -0.0034(15) 0.0313(19) -0.0015(13)
C74 0.058(2) 0.0397(16) 0.057(2) -0.0020(15) 0.029(2) -0.0040(14)
C75 0.061(2) 0.0420(17) 0.053(2) -0.0005(15) 0.026(2) 0.0010(15)
C76 0.055(2) 0.0411(17) 0.052(2) 0.0024(15) 0.0138(19) 0.0022(15)
C77 0.085(3) 0.050(2) 0.047(2) 0.0010(16) 0.020(2) 0.003(2)
C78 0.096(4) 0.053(2) 0.048(2) -0.0016(19) 0.004(3) 0.000(2)
C79 0.0351(14) 0.0374(14) 0.0281(13) 0.0042(11) 0.0167(13) 0.0028(11)
C80 0.0377(15) 0.0386(14) 0.0389(16) 0.0046(12) 0.0232(14) 0.0021(11)
C81 0.0425(17) 0.0407(15) 0.0408(17) 0.0002(12) 0.0249(16) -0.0008(12)
C82 0.0371(16) 0.0411(15) 0.0347(16) 0.0046(12) 0.0167(14) 0.0022(12)
C83 0.0503(19) 0.0498(18) 0.0494(19) -0.0044(14) 0.0311(18) -0.0049(14)
C84 0.0508(18) 0.0373(15) 0.0399(17) 0.0035(12) 0.0249(16) -0.0013(12)
C85 0.064(2) 0.0413(16) 0.051(2) -0.0042(14) 0.0364(19) -0.0090(14)
C86 0.062(2) 0.0356(15) 0.0386(17) 0.0027(13) 0.0265(17) -0.0012(14)
C87 0.095(3) 0.0370(16) 0.044(2) -0.0004(14) 0.037(2) 0.0029(17)
C88 0.104(4) 0.0423(19) 0.041(2) -0.0015(16) 0.017(2) 0.001(2)
C89 0.179(8) 0.068(3) 0.055(3) -0.020(2) 0.027(4) 0.022(4)
C90 0.0291(14) 0.0349(13) 0.0296(14) 0.0026(11) 0.0129(13) 0.0020(10)
C91 0.0319(14) 0.0372(14) 0.0351(15) 0.0017(11) 0.0173(13) 0.0054(11)
C92 0.0412(16) 0.0349(14) 0.0378(16) 0.0023(12) 0.0233(15) 0.0023(11)
C93 0.0445(17) 0.0347(14) 0.0446(17) 0.0019(12) 0.0243(16) 0.0057(12)
C94 0.0501(19) 0.0381(15) 0.0460(18) 0.0013(13) 0.0261(17) 0.0012(13)
C95 0.054(2) 0.0378(15) 0.0449(18) 0.0012(13) 0.0214(17) 0.0033(14)
C96 0.064(2) 0.0444(18) 0.051(2) -0.0031(15) 0.029(2) -0.0087(15)
C97 0.071(3) 0.0476(19) 0.054(2) -0.0045(16) 0.029(2) -0.0036(17)
C98 0.088(3) 0.074(3) 0.074(3) -0.024(2) 0.047(3) -0.029(2)
C99 0.108(4) 0.101(4) 0.069(3) -0.023(3) 0.051(3) -0.044(3)
C100 0.141(6) 0.128(5) 0.120(5) -0.061(4) 0.096(5) -0.071(5)

loop_
_atom_type_symbol
_atom_type_description
_atom_type_scat_dispersion_real
_atom_type_scat_dispersion_imag
_atom_type_scat_source
C C 0.0181 0.0000 'International Tables Vol C Tables 4.2.6.8 and 6.1.1.4'
H H 0.0000 0.0000 'International Tables Vol C Tables 4.2.6.8 and 6.1.1.4'
N N 0.0311 0.0000 'International Tables Vol C Tables 4.2.6.8 and 6.1.1.4'

loop_
_geom_angle_atom_site_label_1
_geom_angle_atom_site_label_2
_geom_angle_atom_site_label_3
_geom_angle
C12 N1 C1 108.8(2)
C12 N1 C57 125.4(2)
C1 N1 C57 125.7(2)
C13 N2 C24 108.3(2)
C13 N2 C68 125.0(2)
C24 N2 C68 126.2(2)
C36 N3 C25 108.8(2)
C36 N3 C79 124.8(2)
C25 N3 C79 126.4(2)
C48 N4 C37 108.9(2)
C48 N4 C90 125.6(2)
C37 N4 C90 125.3(2)
N1 C1 C2 129.8(3)
N1 C1 C6 108.8(2)
C2 C1 C6 121.4(2)
C3 C2 C1 118.5(3)
C3 C2 H2A 120.8
C1 C2 H2A 120.8
C2 C3 C4 121.6(3)
C2 C3 H3A 119.2
C4 C3 H3A 119.2
C5 C4 C3 119.4(3)
C5 C4 C49 121.7(3)
C3 C4 C49 118.9(3)
C4 C5 C6 120.2(2)
C4 C5 H5A 119.9
C6 C5 H5A 119.9
C5 C6 C1 119.0(3)
C5 C6 C7 134.7(3)
C1 C6 C7 106.3(2)
C8 C7 C12 119.5(3)
C8 C7 C6 133.8(2)
C12 C7 C6 106.7(2)
C7 C8 C9 119.7(2)
C7 C8 H8A 120.1
C9 C8 H8A 120.1
C8 C9 C10 119.5(3)
C8 C9 C56 119.9(3)
C10 C9 C56 120.6(3)
C11 C10 C9 121.9(3)
C11 C10 H10A 119.1
C9 C10 H10A 119.1
C10 C11 C12 118.0(3)
C10 C11 H11A 121.0
C12 C11 H11A 121.0
N1 C12 C11 129.3(3)
N1 C12 C7 109.3(2)
C11 C12 C7 121.3(3)
N2 C13 C14 129.0(3)
N2 C13 C18 109.3(2)
C14 C13 C18 121.7(3)
C15 C14 C13 117.9(3)
C15 C14 H14A 121.0
C13 C14 H14A 121.0
C14 C15 C16 121.2(3)
C14 C15 H15A 119.4
C16 C15 H15A 119.4
C17 C16 C15 120.3(2)
C17 C16 C51 119.9(3)
C15 C16 C51 119.8(3)
C16 C17 C18 119.3(3)
C16 C17 H17A 120.4
C18 C17 H17A 120.4
C17 C18 C13 119.6(2)
C17 C18 C19 133.7(2)
C13 C18 C19 106.7(2)
C20 C19 C24 119.9(3)
C20 C19 C18 133.3(3)
C24 C19 C18 106.7(2)
C21 C20 C19 119.0(3)
C21 C20 H20A 120.5
C19 C20 H20A 120.5
C20 C21 C22 119.4(3)
C20 C21 C50 121.1(3)
C22 C21 C50 119.4(3)
C23 C22 C21 122.4(3)
C23 C22 H22A 118.8
C21 C22 H22A 118.8
C22 C23 C24 117.8(3)
C22 C23 H23A 121.1
C24 C23 H23A 121.1
C23 C24 N2 129.5(3)
C23 C24 C19 121.5(3)
N2 C24 C19 108.9(2)
N3 C25 C26 129.6(2)
N3 C25 C30 109.5(2)
C26 C25 C30 120.8(2)
C27 C26 C25 118.2(3)
C27 C26 H26A 120.9
C25 C26 H26A 120.9
C26 C27 C28 121.8(3)
C26 C27 H27A 119.1
C28 C27 H27A 119.1
C29 C28 C27 119.6(2)
C29 C28 C53 121.5(2)
C27 C28 C53 118.9(3)
C28 C29 C30 119.5(2)
C28 C29 H29A 120.3
C30 C29 H29A 120.3
C29 C30 C25 120.1(2)
C29 C30 C31 133.8(2)
C25 C30 C31 106.1(2)
C32 C31 C36 119.8(2)
C32 C31 C30 133.4(2)
C36 C31 C30 106.8(2)
C31 C32 C33 119.1(2)
C31 C32 H32A 120.5
C33 C32 H32A 120.5
C32 C33 C34 120.1(3)
C32 C33 C52 119.0(2)
C34 C33 C52 120.9(3)
C35 C34 C33 121.5(3)
C35 C34 H34A 119.3
C33 C34 H34A 119.3
C34 C35 C36 118.3(2)
C34 C35 H35A 120.9
C36 C35 H35A 120.9
N3 C36 C35 129.9(2)
N3 C36 C31 108.8(2)
C35 C36 C31 121.3(3)
C38 C37 N4 129.8(2)
C38 C37 C42 121.7(2)
N4 C37 C42 108.5(2)
C39 C38 C37 117.8(2)
C39 C38 H38A 121.1
C37 C38 H38A 121.1
C38 C39 C40 121.8(2)
C38 C39 H39A 119.1
C40 C39 H39A 119.1
C41 C40 C39 119.5(2)
C41 C40 C55 119.7(3)
C39 C40 C55 120.9(2)
C42 C41 C40 119.6(2)
C42 C41 H41A 120.2
C40 C41 H41A 120.2
C41 C42 C37 119.6(2)
C41 C42 C43 133.4(2)
C37 C42 C43 107.0(2)
C44 C43 C48 120.2(2)
C44 C43 C42 133.8(3)
C48 C43 C42 106.0(2)
C43 C44 C45 119.7(3)
C43 C44 H44A 120.2
C45 C44 H44A 120.2
C44 C45 C46 119.1(2)
C44 C45 C54 122.3(3)
C46 C45 C54 118.6(2)
C47 C46 C45 122.3(2)
C47 C46 H46A 118.9
C45 C46 H46A 118.9
C46 C47 C48 117.8(3)
C46 C47 H47A 121.1
C48 C47 H47A 121.1
N4 C48 C47 129.4(2)
N4 C48 C43 109.7(2)
C47 C48 C43 120.9(2)
C50 C49 C4 176.8(4)
C49 C50 C21 175.0(3)
C52 C51 C16 177.9(3)
C51 C52 C33 177.2(3)
C54 C53 C28 176.7(3)
C53 C54 C45 176.4(3)
C56 C55 C40 176.6(3)
C55 C56 C9 177.6(3)
N1 C57 C58 114.0(3)
N1 C57 H57A 108.8
C58 C57 H57A 108.8
N1 C57 H57B 108.8
C58 C57 H57B 108.8
H57A C57 H57B 107.6
C57 C58 C59 114.8(2)
C57 C58 H58A 108.6
C59 C58 H58A 108.6
C57 C58 H58B 108.6
C59 C58 H58B 108.6
H58A C58 H58B 107.5
C60 C59 C58 111.3(2)
C60 C59 H59A 109.4
C58 C59 H59A 109.4
C60 C59 H59B 109.4
C58 C59 H59B 109.4
H59A C59 H59B 108.0
C59 C60 C61 115.0(3)
C59 C60 H60A 108.5
C61 C60 H60A 108.5
C59 C60 H60B 108.5
C61 C60 H60B 108.5
H60A C60 H60B 107.5
C62 C61 C60 111.6(3)
C62 C61 H61A 109.3
C60 C61 H61A 109.3
C62 C61 H61B 109.3
C60 C61 H61B 109.3
H61A C61 H61B 108.0
C63 C62 C61 114.4(3)
C63 C62 H62A 108.7
C61 C62 H62A 108.7
C63 C62 H62B 108.7
C61 C62 H62B 108.7
H62A C62 H62B 107.6
C64 C63 C62 112.8(4)
C64 C63 H63A 109.0
C62 C63 H63A 109.0
C64 C63 H63B 109.0
C62 C63 H63B 109.0
H63A C63 H63B 107.8
C65 C64 C63 114.8(5)
C65 C64 H64A 108.6
C63 C64 H64A 108.6
C65 C64 H64B 108.6
C63 C64 H64B 108.6
H64A C64 H64B 107.5
C64 C65 C66 114.4(6)
C64 C65 H65A 108.7
C66 C65 H65A 108.7
C64 C65 H65B 108.7
C66 C65 H65B 108.7
H65A C65 H65B 107.6
C67 C66 C65 112.0(7)
C67 C66 H66A 109.2
C65 C66 H66A 109.2
C67 C66 H66B 109.2
C65 C66 H66B 109.2
H66A C66 H66B 107.9
C66 C67 H67A 109.5
C66 C67 H67B 109.5
H67A C67 H67B 109.5
C66 C67 H67C 109.5
H67A C67 H67C 109.5
H67B C67 H67C 109.5
N2 C68 C69 114.1(3)
N2 C68 H68A 108.7
C69 C68 H68A 108.7
N2 C68 H68B 108.7
C69 C68 H68B 108.7
H68A C68 H68B 107.6
C68 C69 C70 113.7(2)
C68 C69 H69A 108.8
C70 C69 H69A 108.8
C68 C69 H69B 108.8
C70 C69 H69B 108.8
H69A C69 H69B 107.7
C69 C70 C71 113.1(2)
C69 C70 H70A 109.0
C71 C70 H70A 109.0
C69 C70 H70B 109.0
C71 C70 H70B 109.0
H70A C70 H70B 107.8
C72 C71 C70 113.5(3)
C72 C71 H71A 108.9
C70 C71 H71A 108.9
C72 C71 H71B 108.9
C70 C71 H71B 108.9
H71A C71 H71B 107.7
C73 C72 C71 113.7(3)
C73 C72 H72A 108.8
C71 C72 H72A 108.8
C73 C72 H72B 108.8
C71 C72 H72B 108.8
H72A C72 H72B 107.7
C72 C73 C74 113.3(3)
C72 C73 H73A 108.9
C74 C73 H73A 108.9
C72 C73 H73B 108.9
C74 C73 H73B 108.9
H73A C73 H73B 107.7
C75 C74 C73 113.8(3)
C75 C74 H74A 108.8
C73 C74 H74A 108.8
C75 C74 H74B 108.8
C73 C74 H74B 108.8
H74A C74 H74B 107.7
C74 C75 C76 113.2(3)
C74 C75 H75A 108.9
C76 C75 H75A 108.9
C74 C75 H75B 108.9
C76 C75 H75B 108.9
H75A C75 H75B 107.8
C77 C76 C75 113.6(4)
C77 C76 H76A 108.8
C75 C76 H76A 108.8
C77 C76 H76B 108.8
C75 C76 H76B 108.8
H76A C76 H76B 107.7
C76 C77 C78 112.9(4)
C76 C77 H77A 109.0
C78 C77 H77A 109.0
C76 C77 H77B 109.0
C78 C77 H77B 109.0
H77A C77 H77B 107.8
C77 C78 H78A 109.5
C77 C78 H78B 109.5
H78A C78 H78B 109.5
C77 C78 H78C 109.5
H78A C78 H78C 109.5
H78B C78 H78C 109.5
N3 C79 C80 113.8(2)
N3 C79 H79A 108.8
C80 C79 H79A 108.8
N3 C79 H79B 108.8
C80 C79 H79B 108.8
H79A C79 H79B 107.7
C79 C80 C81 113.6(2)
C79 C80 H80A 108.8
C81 C80 H80A 108.8
C79 C80 H80B 108.8
C81 C80 H80B 108.8
H80A C80 H80B 107.7
C82 C81 C80 112.6(2)
C82 C81 H81A 109.1
C80 C81 H81A 109.1
C82 C81 H81B 109.1
C80 C81 H81B 109.1
H81A C81 H81B 107.8
C83 C82 C81 113.9(2)
C83 C82 H82A 108.8
C81 C82 H82A 108.8
C83 C82 H82B 108.8
C81 C82 H82B 108.8
H82A C82 H82B 107.7
C82 C83 C84 114.3(3)
C82 C83 H83A 108.7
C84 C83 H83A 108.7
C82 C83 H83B 108.7
C84 C83 H83B 108.7
H83A C83 H83B 107.6
C85 C84 C83 113.8(3)
C85 C84 H84A 108.8
C83 C84 H84A 108.8
C85 C84 H84B 108.8
C83 C84 H84B 108.8
H84A C84 H84B 107.7
C86 C85 C84 113.8(3)
C86 C85 H85A 108.8
C84 C85 H85A 108.8
C86 C85 H85B 108.8
C84 C85 H85B 108.8
H85A C85 H85B 107.7
C85 C86 C87 113.7(3)
C85 C86 H86A 108.8
C87 C86 H86A 108.8
C85 C86 H86B 108.8
C87 C86 H86B 108.8
H86A C86 H86B 107.7
C88 C87 C86 112.8(4)
C88 C87 H87A 109.0
C86 C87 H87A 109.0
C88 C87 H87B 109.0
C86 C87 H87B 109.0
H87A C87 H87B 107.8
C87 C88 C89 113.5(6)
C87 C88 H88A 108.9
C89 C88 H88A 108.9
C87 C88 H88B 108.9
C89 C88 H88B 108.9
H88A C88 H88B 107.7
C88 C89 H89A 109.5
C88 C89 H89B 109.5
H89A C89 H89B 109.5
C88 C89 H89C 109.5
H89A C89 H89C 109.5
H89B C89 H89C 109.5
N4 C90 C91 114.8(2)
N4 C90 H90A 108.6
C91 C90 H90A 108.6
N4 C90 H90B 108.6
C91 C90 H90B 108.6
H90A C90 H90B 107.5
C90 C91 C92 114.4(2)
C90 C91 H91A 108.7
C92 C91 H91A 108.7
C90 C91 H91B 108.7
C92 C91 H91B 108.7
H91A C91 H91B 107.6
C91 C92 C93 112.8(2)
C91 C92 H92A 109.0
C93 C92 H92A 109.0
C91 C92 H92B 109.0
C93 C92 H92B 109.0
H92A C92 H92B 107.8
C94 C93 C92 113.3(2)
C94 C93 H93A 108.9
C92 C93 H93A 108.9
C94 C93 H93B 108.9
C92 C93 H93B 108.9
H93A C93 H93B 107.7
C93 C94 C95 112.7(3)
C93 C94 H94A 109.0
C95 C94 H94A 109.0
C93 C94 H94B 109.0
C95 C94 H94B 109.0
H94A C94 H94B 107.8
C96 C95 C94 113.3(3)
C96 C95 H95A 108.9
C94 C95 H95A 108.9
C96 C95 H95B 108.9
C94 C95 H95B 108.9
H95A C95 H95B 107.7
C97 C96 C95 112.7(3)
C97 C96 H96A 109.1
C95 C96 H96A 109.1
C97 C96 H96B 109.1
C95 C96 H96B 109.1
H96A C96 H96B 107.8
C98 C97 C96 114.5(4)
C98 C97 H97A 108.6
C96 C97 H97A 108.6
C98 C97 H97B 108.6
C96 C97 H97B 108.6
H97A C97 H97B 107.6
C97 C98 C99 114.1(4)
C97 C98 H98A 108.7
C99 C98 H98A 108.7
C97 C98 H98B 108.7
C99 C98 H98B 108.7
H98A C98 H98B 107.6
C100 C99 C98 113.8(5)
C100 C99 H99A 108.8
C98 C99 H99A 108.8
C100 C99 H99B 108.8
C98 C99 H99B 108.8
H99A C99 H99B 107.7
C99 C100 H10B 109.5
C99 C100 H10C 109.5
H10B C100 H10C 109.5
C99 C100 H10D 109.5
H10B C100 H10D 109.5
H10C C100 H10D 109.5

loop_
_geom_bond_atom_site_label_1
_geom_bond_atom_site_label_2
_geom_bond_distance
N1 C12 1.369(4)
N1 C1 1.378(4)
N1 C57 1.453(3)
N2 C13 1.376(4)
N2 C24 1.386(4)
N2 C68 1.444(4)
N3 C36 1.371(4)
N3 C25 1.371(3)
N3 C79 1.448(3)
N4 C48 1.379(3)
N4 C37 1.381(3)
N4 C90 1.446(3)
C1 C2 1.386(4)
C1 C6 1.415(4)
C2 C3 1.370(4)
C2 H2A 0.9500
C3 C4 1.411(4)
C3 H3A 0.9500
C4 C5 1.386(4)
C4 C49 1.423(4)
C5 C6 1.389(4)
C5 H5A 0.9500
C6 C7 1.432(4)
C7 C8 1.386(4)
C7 C12 1.403(4)
C8 C9 1.387(4)
C8 H8A 0.9500
C9 C10 1.396(4)
C9 C56 1.425(4)
C10 C11 1.377(4)
C10 H10A 0.9500
C11 C12 1.387(4)
C11 H11A 0.9500
C13 C14 1.388(4)
C13 C18 1.398(4)
C14 C15 1.374(4)
C14 H14A 0.9500
C15 C16 1.404(4)
C15 H15A 0.9500
C16 C17 1.383(4)
C16 C51 1.420(4)
C17 C18 1.385(4)
C17 H17A 0.9500
C18 C19 1.435(4)
C19 C20 1.396(4)
C19 C24 1.399(4)
C20 C21 1.394(4)
C20 H20A 0.9500
C21 C22 1.397(4)
C21 C50 1.420(4)
C22 C23 1.373(4)
C22 H22A 0.9500
C23 C24 1.383(4)
C23 H23A 0.9500
C25 C26 1.384(4)
C25 C30 1.403(4)
C26 C27 1.382(4)
C26 H26A 0.9500
C27 C28 1.401(4)
C27 H27A 0.9500
C28 C29 1.380(4)
C28 C53 1.420(4)
C29 C30 1.392(3)
C29 H29A 0.9500
C30 C31 1.433(4)
C31 C32 1.380(4)
C31 C36 1.408(3)
C32 C33 1.397(4)
C32 H32A 0.9500
C33 C34 1.400(4)
C33 C52 1.413(4)
C34 C35 1.368(4)
C34 H34A 0.9500
C35 C36 1.390(4)
C35 H35A 0.9500
C37 C38 1.381(4)
C37 C42 1.410(4)
C38 C39 1.375(4)
C38 H38A 0.9500
C39 C40 1.407(4)
C39 H39A 0.9500
C40 C41 1.390(4)
C40 C55 1.423(4)
C41 C42 1.377(4)
C41 H41A 0.9500
C42 C43 1.446(3)
C43 C44 1.384(4)
C43 C48 1.401(4)
C44 C45 1.385(4)
C44 H44A 0.9500
C45 C46 1.401(4)
C45 C54 1.412(4)
C46 C47 1.379(4)
C46 H46A 0.9500
C47 C48 1.388(4)
C47 H47A 0.9500
C49 C50 1.203(4)
C51 C52 1.195(4)
C53 C54 1.212(4)
C55 C56 1.192(4)
C57 C58 1.502(5)
C57 H57A 0.9900
C57 H57B 0.9900
C58 C59 1.514(4)
C58 H58A 0.9900
C58 H58B 0.9900
C59 C60 1.508(5)
C59 H59A 0.9900
C59 H59B 0.9900
C60 C61 1.511(4)
C60 H60A 0.9900
C60 H60B 0.9900
C61 C62 1.509(5)
C61 H61A 0.9900
C61 H61B 0.9900
C62 C63 1.500(6)
C62 H62A 0.9900
C62 H62B 0.9900
C63 C64 1.497(7)
C63 H63A 0.9900
C63 H63B 0.9900
C64 C65 1.477(7)
C64 H64A 0.9900
C64 H64B 0.9900
C65 C66 1.542(10)
C65 H65A 0.9900
C65 H65B 0.9900
C66 C67 1.425(10)
C66 H66A 0.9900
C66 H66B 0.9900
C67 H67A 0.9800
C67 H67B 0.9800
C67 H67C 0.9800
C68 C69 1.511(4)
C68 H68A 0.9900
C68 H68B 0.9900
C69 C70 1.515(4)
C69 H69A 0.9900
C69 H69B 0.9900
C70 C71 1.519(4)
C70 H70A 0.9900
C70 H70B 0.9900
C71 C72 1.513(5)
C71 H71A 0.9900
C71 H71B 0.9900
C72 C73 1.512(5)
C72 H72A 0.9900
C72 H72B 0.9900
C73 C74 1.514(5)
C73 H73A 0.9900
C73 H73B 0.9900
C74 C75 1.498(5)
C74 H74A 0.9900
C74 H74B 0.9900
C75 C76 1.514(5)
C75 H75A 0.9900
C75 H75B 0.9900
C76 C77 1.505(6)
C76 H76A 0.9900
C76 H76B 0.9900
C77 C78 1.516(7)
C77 H77A 0.9900
C77 H77B 0.9900
C78 H78A 0.9800
C78 H78B 0.9800
C78 H78C 0.9800
C79 C80 1.510(4)
C79 H79A 0.9900
C79 H79B 0.9900
C80 C81 1.519(4)
C80 H80A 0.9900
C80 H80B 0.9900
C81 C82 1.510(4)
C81 H81A 0.9900
C81 H81B 0.9900
C82 C83 1.503(4)
C82 H82A 0.9900
C82 H82B 0.9900
C83 C84 1.515(5)
C83 H83A 0.9900
C83 H83B 0.9900
C84 C85 1.504(4)
C84 H84A 0.9900
C84 H84B 0.9900
C85 C86 1.501(5)
C85 H85A 0.9900
C85 H85B 0.9900
C86 C87 1.515(4)
C86 H86A 0.9900
C86 H86B 0.9900
C87 C88 1.501(7)
C87 H87A 0.9900
C87 H87B 0.9900
C88 C89 1.513(7)
C88 H88A 0.9900
C88 H88B 0.9900
C89 H89A 0.9800
C89 H89B 0.9800
C89 H89C 0.9800
C90 C91 1.513(4)
C90 H90A 0.9900
C90 H90B 0.9900
C91 C92 1.512(4)
C91 H91A 0.9900
C91 H91B 0.9900
C92 C93 1.526(4)
C92 H92A 0.9900
C92 H92B 0.9900
C93 C94 1.500(5)
C93 H93A 0.9900
C93 H93B 0.9900
C94 C95 1.516(4)
C94 H94A 0.9900
C94 H94B 0.9900
C95 C96 1.511(5)
C95 H95A 0.9900
C95 H95B 0.9900
C96 C97 1.500(5)
C96 H96A 0.9900
C96 H96B 0.9900
C97 C98 1.485(6)
C97 H97A 0.9900
C97 H97B 0.9900
C98 C99 1.531(7)
C98 H98A 0.9900
C98 H98B 0.9900
C99 C100 1.450(8)
C99 H99A 0.9900
C99 H99B 0.9900
C100 H10B 0.9800
C100 H10C 0.9800
C100 H10D 0.9800

loop_
_geom_torsion_atom_site_label_1
_geom_torsion_atom_site_label_2
_geom_torsion_atom_site_label_3
_geom_torsion_atom_site_label_4
_geom_torsion
C12 N1 C1 C2 178.7(3)
C57 N1 C1 C2 1.5(5)
C12 N1 C1 C6 -0.8(3)
C57 N1 C1 C6 -178.0(3)
N1 C1 C2 C3 179.7(3)
C6 C1 C2 C3 -0.9(4)
C1 C2 C3 C4 1.1(4)
C2 C3 C4 C5 -1.1(4)
C2 C3 C4 C49 179.8(3)
C3 C4 C5 C6 0.8(4)
C49 C4 C5 C6 179.9(3)
C4 C5 C6 C1 -0.5(4)
C4 C5 C6 C7 179.2(3)
N1 C1 C6 C5 -179.9(3)
C2 C1 C6 C5 0.6(4)
N1 C1 C6 C7 0.4(3)
C2 C1 C6 C7 -179.2(3)
C5 C6 C7 C8 0.2(6)
C1 C6 C7 C8 180.0(3)
C5 C6 C7 C12 -179.5(3)
C1 C6 C7 C12 0.2(3)
C12 C7 C8 C9 0.8(4)
C6 C7 C8 C9 -179.0(3)
C7 C8 C9 C10 -0.4(5)
C7 C8 C9 C56 178.6(3)
C8 C9 C10 C11 -0.4(5)
C56 C9 C10 C11 -179.4(3)
C9 C10 C11 C12 0.9(5)
C1 N1 C12 C11 -179.3(3)
C57 N1 C12 C11 -2.1(5)
C1 N1 C12 C7 1.0(4)
C57 N1 C12 C7 178.1(3)
C10 C11 C12 N1 179.8(3)
C10 C11 C12 C7 -0.5(5)
C8 C7 C12 N1 179.5(3)
C6 C7 C12 N1 -0.7(3)
C8 C7 C12 C11 -0.3(5)
C6 C7 C12 C11 179.5(3)
C24 N2 C13 C14 -179.4(3)
C68 N2 C13 C14 -6.9(4)
C24 N2 C13 C18 0.2(3)
C68 N2 C13 C18 172.7(2)
N2 C13 C14 C15 178.7(3)
C18 C13 C14 C15 -0.8(4)
C13 C14 C15 C16 -0.1(4)
C14 C15 C16 C17 0.5(4)
C14 C15 C16 C51 -179.3(3)
C15 C16 C17 C18 0.1(4)
C51 C16 C17 C18 179.8(2)
C16 C17 C18 C13 -1.0(4)
C16 C17 C18 C19 -179.0(3)
N2 C13 C18 C17 -178.2(2)
C14 C13 C18 C17 1.4(4)
N2 C13 C18 C19 0.3(3)
C14 C13 C18 C19 179.9(2)
C17 C18 C19 C20 -0.7(5)
C13 C18 C19 C20 -178.9(3)
C17 C18 C19 C24 177.5(3)
C13 C18 C19 C24 -0.7(3)
C24 C19 C20 C21 0.0(4)
C18 C19 C20 C21 178.0(3)
C19 C20 C21 C22 -0.4(4)
C19 C20 C21 C50 -177.0(3)
C20 C21 C22 C23 1.2(4)
C50 C21 C22 C23 177.8(3)
C21 C22 C23 C24 -1.4(5)
C22 C23 C24 N2 -178.6(3)
C22 C23 C24 C19 0.9(4)
C13 N2 C24 C23 178.8(3)
C68 N2 C24 C23 6.4(5)
C13 N2 C24 C19 -0.7(3)
C68 N2 C24 C19 -173.1(2)
C20 C19 C24 C23 -0.2(4)
C18 C19 C24 C23 -178.7(3)
C20 C19 C24 N2 179.3(2)
C18 C19 C24 N2 0.9(3)
C36 N3 C25 C26 -178.1(3)
C79 N3 C25 C26 4.5(5)
C36 N3 C25 C30 1.0(3)
C79 N3 C25 C30 -176.4(3)
N3 C25 C26 C27 -179.1(3)
C30 C25 C26 C27 1.9(4)
C25 C26 C27 C28 -0.2(5)
C26 C27 C28 C29 -1.1(4)
C26 C27 C28 C53 176.7(3)
C27 C28 C29 C30 0.7(4)
C53 C28 C29 C30 -177.0(3)
C28 C29 C30 C25 0.9(4)
C28 C29 C30 C31 179.9(3)
N3 C25 C30 C29 178.5(3)
C26 C25 C30 C29 -2.3(4)
N3 C25 C30 C31 -0.7(3)
C26 C25 C30 C31 178.5(3)
C29 C30 C31 C32 1.2(5)
C25 C30 C31 C32 -179.8(3)
C29 C30 C31 C36 -178.9(3)
C25 C30 C31 C36 0.1(3)
C36 C31 C32 C33 -1.4(4)
C30 C31 C32 C33 178.5(3)
C31 C32 C33 C34 1.5(4)
C31 C32 C33 C52 -179.9(3)
C32 C33 C34 C35 -0.6(5)
C52 C33 C34 C35 -179.2(3)
C33 C34 C35 C36 -0.3(5)
C25 N3 C36 C35 178.9(3)
C79 N3 C36 C35 -3.6(5)
C25 N3 C36 C31 -0.9(3)
C79 N3 C36 C31 176.6(3)
C34 C35 C36 N3 -179.5(3)
C34 C35 C36 C31 0.4(4)
C32 C31 C36 N3 -179.6(2)
C30 C31 C36 N3 0.5(3)
C32 C31 C36 C35 0.5(4)
C30 C31 C36 C35 -179.4(3)
C48 N4 C37 C38 -179.5(3)
C90 N4 C37 C38 6.1(4)
C48 N4 C37 C42 0.6(3)
C90 N4 C37 C42 -173.8(2)
N4 C37 C38 C39 -178.9(3)
C42 C37 C38 C39 1.0(4)
C37 C38 C39 C40 -0.1(4)
C38 C39 C40 C41 -0.8(4)
C38 C39 C40 C55 179.5(3)
C39 C40 C41 C42 0.6(4)
C55 C40 C41 C42 -179.6(3)
C40 C41 C42 C37 0.3(4)
C40 C41 C42 C43 179.3(3)
C38 C37 C42 C41 -1.2(4)
N4 C37 C42 C41 178.8(2)
C38 C37 C42 C43 179.6(2)
N4 C37 C42 C43 -0.5(3)
C41 C42 C43 C44 -0.2(5)
C37 C42 C43 C44 179.0(3)
C41 C42 C43 C48 -178.9(3)
C37 C42 C43 C48 0.3(3)
C48 C43 C44 C45 0.4(4)
C42 C43 C44 C45 -178.1(3)
C43 C44 C45 C46 -0.5(4)
C43 C44 C45 C54 177.5(3)
C44 C45 C46 C47 0.0(4)
C54 C45 C46 C47 -178.1(3)
C45 C46 C47 C48 0.6(4)
C37 N4 C48 C47 -179.3(3)
C90 N4 C48 C47 -5.0(4)
C37 N4 C48 C43 -0.4(3)
C90 N4 C48 C43 174.0(2)
C46 C47 C48 N4 178.1(3)
C46 C47 C48 C43 -0.7(4)
C44 C43 C48 N4 -178.8(2)
C42 C43 C48 N4 0.1(3)
C44 C43 C48 C47 0.2(4)
C42 C43 C48 C47 179.1(2)
C5 C4 C49 C50 -142(6)
C3 C4 C49 C50 37(6)
C4 C49 C50 C21 31(9)
C20 C21 C50 C49 121(4)
C22 C21 C50 C49 -56(4)
C17 C16 C51 C52 4(8)
C15 C16 C51 C52 -176(100)
C16 C51 C52 C33 -1(13)
C32 C33 C52 C51 -17(6)
C34 C33 C52 C51 161(6)
C29 C28 C53 C54 133(5)
C27 C28 C53 C54 -45(5)
C28 C53 C54 C45 8(9)
C44 C45 C54 C53 -140(5)
C46 C45 C54 C53 38(5)
C41 C40 C55 C56 39(6)
C39 C40 C55 C56 -141(6)
C40 C55 C56 C9 2(13)
C8 C9 C56 C55 -37(9)
C10 C9 C56 C55 142(9)
C12 N1 C57 C58 -78.6(4)
C1 N1 C57 C58 98.1(4)
N1 C57 C58 C59 -60.1(3)
C57 C58 C59 C60 -174.0(2)
C58 C59 C60 C61 -173.5(3)
C59 C60 C61 C62 173.5(3)
C60 C61 C62 C63 -173.8(3)
C61 C62 C63 C64 177.3(4)
C62 C63 C64 C65 -176.8(5)
C63 C64 C65 C66 176.5(7)
C64 C65 C66 C67 -173.4(9)
C13 N2 C68 C69 83.3(3)
C24 N2 C68 C69 -105.5(3)
N2 C68 C69 C70 62.7(3)
C68 C69 C70 C71 -177.9(3)
C69 C70 C71 C72 171.0(3)
C70 C71 C72 C73 -174.8(3)
C71 C72 C73 C74 175.0(3)
C72 C73 C74 C75 -172.8(3)
C73 C74 C75 C76 179.8(3)
C74 C75 C76 C77 -174.3(3)
C75 C76 C77 C78 -176.1(3)
C36 N3 C79 C80 75.0(3)
C25 N3 C79 C80 -108.0(3)
N3 C79 C80 C81 59.4(3)
C79 C80 C81 C82 -175.5(2)
C80 C81 C82 C83 177.7(3)
C81 C82 C83 C84 -176.4(3)
C82 C83 C84 C85 177.7(3)
C83 C84 C85 C86 -178.7(3)
C84 C85 C86 C87 175.4(3)
C85 C86 C87 C88 -179.7(3)
C86 C87 C88 C89 177.7(4)
C48 N4 C90 C91 94.9(3)
C37 N4 C90 C91 -91.6(3)
N4 C90 C91 C92 -58.0(3)
C90 C91 C92 C93 176.6(3)
C91 C92 C93 C94 -166.5(3)
C92 C93 C94 C95 172.6(3)
C93 C94 C95 C96 -171.3(3)
C94 C95 C96 C97 177.4(3)
C95 C96 C97 C98 -174.0(4)
C96 C97 C98 C99 175.7(4)
C97 C98 C99 C100 179.4(5)

loop_
_cod_related_entry_id
_cod_related_entry_database
_cod_related_entry_code
1 ChemSpider 30660262
